data_4115435
loop_
_publ_author_name
'G. Mugesh'
'Arunashree Panda'
'Harkesh B. Singh'
'Narayan S. Punekar'
'Ray J. Butcher'

_publ_section_title
;
 Glutathione Peroxidase-like Antioxidant Activity of Diaryl Diselenides: A
 Mechanistic Study
;
_journal_name_full 'Journal of the American Chemical Society'
_journal_page_first 839
_journal_page_last 850
_journal_paper_doi 10.1021/ja994467p
_journal_volume 123
_journal_year 2001
_chemical_formula_sum 'C18 H18 O4 Se2'
_chemical_formula_weight 456.24
_chemical_name_systematic
; 
 ? 
;
_space_group_IT_number 14
_symmetry_cell_setting monoclinic
_symmetry_space_group_name_Hall '-P 2ybc'
_symmetry_space_group_name_H-M 'P 1 21/c 1'
_atom_sites_solution_hydrogens geom
_atom_sites_solution_primary direct
_atom_sites_solution_secondary difmap
_audit_creation_method SHELXL-97
_cell_angle_alpha 90.00
_cell_angle_beta 95.293(6)
_cell_angle_gamma 90.00
_cell_formula_units_Z 4
_cell_length_a 8.9690(7)
_cell_length_b 12.5676(9)
_cell_length_c 15.6444(12)
_cell_measurement_reflns_used 62
_cell_measurement_temperature 293(2)
_cell_measurement_theta_max 12.49
_cell_measurement_theta_min 5.05
_cell_volume 1755.9(2)
_computing_cell_refinement 'Bruker XSCANS'
_computing_data_collection 'Bruker XSCANS'
_computing_data_reduction 'Bruker SHELXTL'
_computing_molecular_graphics 'Bruker SHELXTL'
_computing_publication_material 'Bruker SHELXTL'
_computing_structure_refinement 'SHELXL-97 (Sheldrick, 1997)'
_computing_structure_solution 'SHELXS-97 (Sheldrick, 1990)'
_diffrn_ambient_temperature 293(2)
_diffrn_measured_fraction_theta_full 0.852
_diffrn_measured_fraction_theta_max 0.852
_diffrn_measurement_device_type 'Bruker P4'
_diffrn_measurement_method '2\q/\w scans'
_diffrn_radiation_monochromator graphite
_diffrn_radiation_source 'fine-focus sealed tube'
_diffrn_radiation_type MoK\a
_diffrn_radiation_wavelength 0.71073
_diffrn_reflns_av_R_equivalents 0.0521
_diffrn_reflns_av_sigmaI/netI 0.0598
_diffrn_reflns_limit_h_max 8
_diffrn_reflns_limit_h_min 0
_diffrn_reflns_limit_k_max 16
_diffrn_reflns_limit_k_min 0
_diffrn_reflns_limit_l_max 20
_diffrn_reflns_limit_l_min -20
_diffrn_reflns_number 3677
_diffrn_reflns_theta_full 27.50
_diffrn_reflns_theta_max 27.50
_diffrn_reflns_theta_min 2.28
_diffrn_standards_interval_count 97
_diffrn_standards_number 3
_exptl_absorpt_coefficient_mu 4.230
_exptl_absorpt_correction_T_max 0.3842
_exptl_absorpt_correction_T_min 0.1938
_exptl_absorpt_correction_type integration
_exptl_crystal_colour colorless
_exptl_crystal_density_diffrn 1.726
_exptl_crystal_description prism
_exptl_crystal_F_000 904
_exptl_crystal_size_max 0.37
_exptl_crystal_size_mid 0.27
_exptl_crystal_size_min 0.37
_refine_diff_density_max 0.326
_refine_diff_density_min -0.383
_refine_diff_density_rms 0.075
_refine_ls_extinction_coef 0.0014(4)
_refine_ls_extinction_expression Fc^*^=kFc[1+0.001xFc^2^\l^3^/sin(2\q)]^-1/4^
_refine_ls_extinction_method SHELXL
_refine_ls_goodness_of_fit_ref 1.018
_refine_ls_hydrogen_treatment mixed
_refine_ls_matrix_type full
_refine_ls_number_parameters 236
_refine_ls_number_reflns 3436
_refine_ls_number_restraints 0
_refine_ls_restrained_S_all 1.018
_refine_ls_R_factor_all 0.0934
_refine_ls_R_factor_gt 0.0455
_refine_ls_shift/su_max 0.007
_refine_ls_shift/su_mean 0.001
_refine_ls_structure_factor_coef Fsqd
_refine_ls_weighting_details 'calc w=1/[\s^2^(Fo^2^)+(0.0450P)^2^+0.1730P] where P=(Fo^2^+2Fc^2^)/3'
_refine_ls_weighting_scheme calc
_refine_ls_wR_factor_gt 0.0886
_refine_ls_wR_factor_ref 0.1049
_reflns_number_gt 2171
_reflns_number_total 3436
_reflns_threshold_expression >2sigma(I)
_cod_data_source_file ja994467p_1.cif
_cod_data_source_block pro-se2
_cod_database_code 4115435

loop_
_symmetry_equiv_pos_as_xyz
'x, y, z'
'-x, y+1/2, -z+1/2'
'-x, -y, -z'
'x, -y-1/2, z-1/2'

loop_
_atom_site_label
_atom_site_type_symbol
_atom_site_fract_x
_atom_site_fract_y
_atom_site_fract_z
_atom_site_U_iso_or_equiv
_atom_site_adp_type
_atom_site_occupancy
_atom_site_symmetry_multiplicity
_atom_site_calc_flag
_atom_site_refinement_flags
Se1A Se 0.00282(6) 0.68248(4) 0.01833(3) 0.0538(2) Uani 1 1 d .
Se1B Se 0.09665(6) 0.56138(4) 0.12138(3) 0.0601(2) Uani 1 1 d .
O1A O -0.1532(5) 0.8532(3) -0.0907(3) 0.0808(13) Uani 1 1 d .
O2A O -0.3041(5) 0.9667(3) -0.0307(3) 0.0839(13) Uani 1 1 d .
O1B O 0.3969(4) 0.4689(3) 0.2260(3) 0.0679(11) Uani 1 1 d .
O2B O 0.1747(4) 0.4253(2) 0.2717(2) 0.0553(9) Uani 1 1 d .
C1A C -0.2049(5) 0.6939(4) 0.0423(3) 0.0461(12) Uani 1 1 d .
C2A C -0.2781(7) 0.6081(4) 0.0743(3) 0.0650(15) Uani 1 1 d .
H2AA H -0.2275 0.5442 0.0847 0.065(16) Uiso 1 1 calc R
C3A C -0.4267(8) 0.6169(5) 0.0909(4) 0.084(2) Uani 1 1 d .
H3AA H -0.4754 0.5591 0.1129 0.073(17) Uiso 1 1 calc R
C4A C -0.5021(8) 0.7113(6) 0.0749(4) 0.0788(19) Uani 1 1 d .
H4AA H -0.6016 0.7174 0.0865 0.11(3) Uiso 1 1 calc R
C5A C -0.4309(6) 0.7961(5) 0.0419(3) 0.0621(15) Uani 1 1 d .
H5AA H -0.4823 0.8596 0.0309 0.10(2) Uiso 1 1 calc R
C6A C -0.2824(6) 0.7879(4) 0.0246(3) 0.0478(13) Uani 1 1 d .
C7A C -0.2079(6) 0.8819(4) -0.0128(3) 0.0576(14) Uani 1 1 d .
H7AA H -0.1241 0.9052 0.0274 0.054(14) Uiso 1 1 calc R
C8A C -0.1560(10) 0.9449(5) -0.1421(4) 0.087(2) Uani 1 1 d .
H8AA H -0.1943 0.9287 -0.2006 0.17(4) Uiso 1 1 calc R
H8AB H -0.0564 0.9749 -0.1424 0.10(3) Uiso 1 1 calc R
C9A C -0.2566(9) 1.0192(6) -0.1022(5) 0.098(2) Uani 1 1 d .
H9AA H -0.2037 1.0841 -0.0848 0.18(4) Uiso 1 1 calc R
H9AB H -0.3416 1.0372 -0.1424 0.14(3) Uiso 1 1 calc R
C1B C 0.1635(5) 0.6507(4) 0.2182(3) 0.0424(11) Uani 1 1 d .
C2B C 0.1235(5) 0.7580(4) 0.2208(3) 0.0495(12) Uani 1 1 d .
H2BA H 0.0630 0.7877 0.1756 0.075(18) Uiso 1 1 calc R
C3B C 0.1735(6) 0.8199(4) 0.2906(3) 0.0556(13) Uani 1 1 d .
H3BA H 0.1466 0.8913 0.2919 0.082(18) Uiso 1 1 calc R
C4B C 0.2616(6) 0.7777(4) 0.3576(3) 0.0586(14) Uani 1 1 d .
H4BA H 0.2955 0.8198 0.4043 0.053(14) Uiso 1 1 calc R
C5B C 0.2999(6) 0.6713(4) 0.3552(3) 0.0572(14) Uani 1 1 d .
H5BA H 0.3588 0.6423 0.4014 0.056(14) Uiso 1 1 calc R
C6B C 0.2539(5) 0.6067(4) 0.2865(3) 0.0427(11) Uani 1 1 d .
C7B C 0.3011(6) 0.4918(4) 0.2896(3) 0.0525(13) Uani 1 1 d .
H7BA H 0.3509 0.4749 0.3464 0.077(17) Uiso 1 1 calc R
C8B C 0.3748(7) 0.3610(5) 0.2031(4) 0.0777(18) Uani 1 1 d .
H8BA H 0.4554 0.3174 0.2298 0.13(3) Uiso 1 1 calc R
H8BB H 0.3711 0.3524 0.1414 0.10(2) Uiso 1 1 calc R
C9B C 0.2278(6) 0.3301(4) 0.2351(4) 0.0616(15) Uani 1 1 d .
H9BA H 0.1581 0.3054 0.1883 0.10(2) Uiso 1 1 calc R
H9BB H 0.2418 0.2743 0.2780 0.077(18) Uiso 1 1 calc R

loop_
_atom_site_aniso_label
_atom_site_aniso_U_11
_atom_site_aniso_U_22
_atom_site_aniso_U_33
_atom_site_aniso_U_23
_atom_site_aniso_U_13
_atom_site_aniso_U_12
Se1A 0.0551(4) 0.0651(3) 0.0411(3) 0.0050(2) 0.0043(2) 0.0012(3)
Se1B 0.0735(4) 0.0502(3) 0.0531(3) -0.0052(2) -0.0136(3) 0.0091(3)
O1A 0.118(4) 0.057(2) 0.074(3) 0.016(2) 0.050(3) 0.016(2)
O2A 0.112(4) 0.063(2) 0.083(3) 0.014(2) 0.040(3) 0.026(2)
O1B 0.048(2) 0.067(2) 0.093(3) 0.008(2) 0.028(2) 0.0056(19)
O2B 0.049(2) 0.0460(19) 0.071(2) -0.0024(17) 0.0117(17) -0.0003(17)
C1A 0.053(3) 0.053(3) 0.032(2) 0.002(2) 0.000(2) -0.011(3)
C2A 0.074(5) 0.060(4) 0.060(3) 0.016(3) 0.001(3) -0.013(3)
C3A 0.082(6) 0.090(5) 0.083(5) 0.018(4) 0.014(4) -0.040(4)
C4A 0.052(5) 0.112(6) 0.071(4) -0.006(4) 0.001(3) -0.017(4)
C5A 0.052(4) 0.084(4) 0.049(3) 0.000(3) -0.004(3) -0.005(3)
C6A 0.050(4) 0.059(3) 0.032(2) -0.002(2) -0.004(2) -0.010(3)
C7A 0.066(4) 0.056(3) 0.050(3) -0.001(3) 0.003(3) 0.002(3)
C8A 0.128(7) 0.060(4) 0.075(5) 0.015(3) 0.026(4) -0.002(4)
C9A 0.092(6) 0.085(5) 0.121(6) 0.049(5) 0.034(5) 0.034(5)
C1B 0.037(3) 0.050(3) 0.041(3) -0.002(2) 0.006(2) -0.008(2)
C2B 0.048(3) 0.051(3) 0.049(3) 0.003(2) 0.008(2) 0.000(2)
C3B 0.066(4) 0.046(3) 0.057(3) -0.009(2) 0.017(3) -0.001(3)
C4B 0.059(4) 0.066(3) 0.051(3) -0.011(3) 0.008(3) -0.008(3)
C5B 0.051(4) 0.071(4) 0.049(3) -0.002(3) 0.000(3) -0.004(3)
C6B 0.036(3) 0.051(3) 0.041(3) 0.001(2) 0.006(2) -0.005(2)
C7B 0.043(3) 0.060(3) 0.054(3) 0.008(2) 0.000(3) 0.003(3)
C8B 0.080(5) 0.067(4) 0.089(5) -0.004(3) 0.024(4) 0.012(4)
C9B 0.072(4) 0.045(3) 0.069(4) -0.001(3) 0.014(3) 0.001(3)

loop_
_atom_type_symbol
_atom_type_description
_atom_type_scat_dispersion_real
_atom_type_scat_dispersion_imag
_atom_type_scat_source
C C 0.0033 0.0016 'International Tables Vol C Tables 4.2.6.8 and 6.1.1.4'
H H 0.0000 0.0000 'International Tables Vol C Tables 4.2.6.8 and 6.1.1.4'
O O 0.0106 0.0060 'International Tables Vol C Tables 4.2.6.8 and 6.1.1.4'
Se Se -0.0929 2.2259 'International Tables Vol C Tables 4.2.6.8 and 6.1.1.4'

loop_
_geom_angle_atom_site_label_1
_geom_angle_atom_site_label_2
_geom_angle_atom_site_label_3
_geom_angle
C1A Se1A Se1B 101.98(13)
C1B Se1B Se1A 103.28(14)
C7A O1A C8A 107.3(4)
C7A O2A C9A 107.1(4)
C7B O1B C8B 107.2(4)
C7B O2B C9B 106.4(4)
C2A C1A C6A 119.4(5)
C2A C1A Se1A 120.7(4)
C6A C1A Se1A 119.9(4)
C1A C2A C3A 120.3(6)
C4A C3A C2A 119.9(6)
C5A C4A C3A 120.1(6)
C4A C5A C6A 120.4(6)
C1A C6A C5A 119.9(5)
C1A C6A C7A 121.0(5)
C5A C6A C7A 119.2(5)
O2A C7A O1A 106.5(4)
O2A C7A C6A 113.1(5)
O1A C7A C6A 109.9(4)
O1A C8A C9A 104.9(5)
O2A C9A C8A 106.4(5)
C6B C1B C2B 119.6(4)
C6B C1B Se1B 119.0(3)
C2B C1B Se1B 121.4(4)
C3B C2B C1B 120.1(5)
C4B C3B C2B 120.8(5)
C3B C4B C5B 119.0(5)
C6B C5B C4B 122.3(5)
C5B C6B C1B 118.3(4)
C5B C6B C7B 118.5(4)
C1B C6B C7B 123.2(4)
O1B C7B O2B 105.7(4)
O1B C7B C6B 111.3(4)
O2B C7B C6B 110.0(4)
O1B C8B C9B 105.7(5)
O2B C9B C8B 104.6(4)

loop_
_geom_bond_atom_site_label_1
_geom_bond_atom_site_label_2
_geom_bond_distance
Se1A C1A 1.939(5)
Se1A Se1B 2.3181(7)
Se1B C1B 1.936(4)
O1A C7A 1.402(6)
O1A C8A 1.403(6)
O2A C7A 1.384(6)
O2A C9A 1.398(7)
O1B C7B 1.403(6)
O1B C8B 1.411(6)
O2B C7B 1.415(6)
O2B C9B 1.427(5)
C1A C2A 1.379(6)
C1A C6A 1.386(6)
C2A C3A 1.386(8)
C3A C4A 1.378(9)
C4A C5A 1.368(7)
C5A C6A 1.387(7)
C6A C7A 1.503(7)
C8A C9A 1.475(8)
C1B C6B 1.394(6)
C1B C2B 1.397(6)
C2B C3B 1.382(7)
C3B C4B 1.360(7)
C4B C5B 1.382(7)
C5B C6B 1.379(6)
C6B C7B 1.505(6)
C8B C9B 1.503(7)
